data_7151335
loop_
_publ_author_name
'Helm, Matthew D.'
'Plant, Andrew'
'Harrity, Joseph P. A.'

_publ_section_title
;
 A novel approach to functionalised pyridazinone arrays.
;
_journal_issue 23
_journal_name_full 'Organic &amp; biomolecular chemistry'
_journal_page_first 4278
_journal_page_last 4280
_journal_paper_doi 10.1039/b613223e
_journal_volume 4
_journal_year 2006
_chemical_formula_sum 'C14 H15 Cl N2 O2'
_chemical_formula_weight 278.73
_chemical_name_systematic
;
?
;
_space_group_IT_number 14
_symmetry_cell_setting monoclinic
_symmetry_space_group_name_Hall '-P 2ybc'
_symmetry_space_group_name_H-M 'P 1 21/c 1'
_atom_sites_solution_hydrogens geom
_atom_sites_solution_primary direct
_atom_sites_solution_secondary difmap
_audit_creation_method SHELXL-97
_cell_angle_alpha 90.00
_cell_angle_beta 91.550(15)
_cell_angle_gamma 90.00
_cell_formula_units_Z 4
_cell_length_a 9.227(2)
_cell_length_b 12.144(3)
_cell_length_c 12.904(3)
_cell_measurement_reflns_used 1835
_cell_measurement_temperature 273(2)
_cell_measurement_theta_max 22.80
_cell_measurement_theta_min 2.77
_cell_volume 1445.4(6)
_computing_cell_refinement 'Bruker SMART'
_computing_data_collection 'Bruker SMART'
_computing_data_reduction 'Bruker SAINT'
_computing_molecular_graphics 'Bruker SHELXTL'
_computing_publication_material 'Bruker SHELXTL'
_computing_structure_refinement 'SHELXL-97 (Sheldrick, 1997)'
_computing_structure_solution 'SHELXS-97 (Sheldrick, 1990)'
_diffrn_ambient_temperature 273(2)
_diffrn_detector_area_resol_mean 100
_diffrn_measured_fraction_theta_full 0.980
_diffrn_measured_fraction_theta_max 0.980
_diffrn_measurement_device_type 'apex2 area detector'
_diffrn_measurement_method 'phi and omega scans'
_diffrn_radiation_monochromator graphite
_diffrn_radiation_source 'fine-focus sealed tube'
_diffrn_radiation_type MoK\a
_diffrn_radiation_wavelength 0.71073
_diffrn_reflns_av_R_equivalents 0.0401
_diffrn_reflns_av_sigmaI/netI 0.0467
_diffrn_reflns_limit_h_max 11
_diffrn_reflns_limit_h_min -11
_diffrn_reflns_limit_k_max 15
_diffrn_reflns_limit_k_min -12
_diffrn_reflns_limit_l_max 16
_diffrn_reflns_limit_l_min -16
_diffrn_reflns_number 11319
_diffrn_reflns_theta_full 27.62
_diffrn_reflns_theta_max 27.62
_diffrn_reflns_theta_min 2.30
_diffrn_standards_decay_% 0
_diffrn_standards_number 0
_exptl_absorpt_coefficient_mu 0.264
_exptl_absorpt_correction_T_max 0.9895
_exptl_absorpt_correction_T_min 0.9590
_exptl_absorpt_correction_type multi-scan
_exptl_absorpt_process_details sadabs
_exptl_crystal_colour colourless
_exptl_crystal_density_diffrn 1.281
_exptl_crystal_density_method 'not measured'
_exptl_crystal_description block
_exptl_crystal_F_000 584
_exptl_crystal_size_max 0.16
_exptl_crystal_size_mid 0.08
_exptl_crystal_size_min 0.04
_refine_diff_density_max 0.218
_refine_diff_density_min -0.144
_refine_diff_density_rms 0.035
_refine_ls_extinction_method none
_refine_ls_goodness_of_fit_ref 0.990
_refine_ls_hydrogen_treatment constr
_refine_ls_matrix_type full
_refine_ls_number_parameters 174
_refine_ls_number_reflns 3280
_refine_ls_number_restraints 0
_refine_ls_restrained_S_all 0.990
_refine_ls_R_factor_all 0.0916
_refine_ls_R_factor_gt 0.0418
_refine_ls_shift/su_max 0.000
_refine_ls_shift/su_mean 0.000
_refine_ls_structure_factor_coef Fsqd
_refine_ls_weighting_details 'calc w=1/[\s^2^(Fo^2^)+(0.0605P)^2^+0.0000P] where P=(Fo^2^+2Fc^2^)/3'
_refine_ls_weighting_scheme calc
_refine_ls_wR_factor_gt 0.1055
_refine_ls_wR_factor_ref 0.1266
_reflns_number_gt 1865
_reflns_number_total 3280
_reflns_threshold_expression >2sigma(I)
_cod_data_source_file b613223e.txt
_cod_data_source_block ohj78_0m
_cod_depositor_comments
;
The following automatic conversions were performed:
'_symmetry_cell_setting' value 'Monoclinic' changed to 'monoclinic'
according to '/home/saulius/struct/CIF-dictionaries/cif_core.dic'
dictionary named 'cif_core.dic' version 2.4.1 from 2010-06-29.

Automatic conversion script
Id: cif_fix_enum 1527 2010-12-29 10:47:43Z saulius 
;
_cod_original_cell_volume 1445.5(6)
_cod_original_sg_symbol_H-M P2(1)/c
_cod_database_code 7151335

loop_
_symmetry_equiv_pos_as_xyz
'x, y, z'
'-x, y+1/2, -z+1/2'
'-x, -y, -z'
'x, -y-1/2, z-1/2'

loop_
_atom_site_label
_atom_site_type_symbol
_atom_site_fract_x
_atom_site_fract_y
_atom_site_fract_z
_atom_site_U_iso_or_equiv
_atom_site_adp_type
_atom_site_occupancy
_atom_site_symmetry_multiplicity
_atom_site_calc_flag
_atom_site_refinement_flags
_atom_site_disorder_assembly
_atom_site_disorder_group
Cl1 Cl 0.42904(7) 0.44579(5) 0.15126(5) 0.0816(3) Uani 1 1 d . . .
N1 N 0.55625(18) 0.32228(13) 0.28546(12) 0.0534(4) Uani 1 1 d . . .
N2 N 0.65159(18) 0.24359(13) 0.31456(12) 0.0501(4) Uani 1 1 d . . .
H2 H 0.6462 0.2253 0.3888 0.087(8) Uiso 1 1 d R . .
O1 O 0.61488(17) 0.31862(11) 0.01315(10) 0.0654(5) Uani 1 1 d . . .
O2 O 0.81789(14) 0.10848(11) 0.29183(11) 0.0583(4) Uani 1 1 d . . .
C1 C 0.5498(2) 0.34426(15) 0.18732(15) 0.0481(5) Uani 1 1 d . . .
C2 C 0.6312(2) 0.29094(15) 0.10603(14) 0.0459(5) Uani 1 1 d . . .
C3 C 0.7284(2) 0.20712(15) 0.14273(14) 0.0453(5) Uani 1 1 d . . .
C4 C 0.7337(2) 0.18904(15) 0.24687(15) 0.0445(5) Uani 1 1 d . . .
C5 C 0.9600(2) 0.13492(18) 0.32356(14) 0.0509(5) Uani 1 1 d . . .
C6 C 1.0351(3) 0.0497(2) 0.37113(18) 0.0741(7) Uani 1 1 d . . .
H6 H 0.9919 -0.0187 0.3796 0.089 Uiso 1 1 calc R . .
C7 C 1.1763(3) 0.0685(3) 0.4060(2) 0.0974(10) Uani 1 1 d . . .
H7 H 1.2290 0.0119 0.4377 0.117 Uiso 1 1 calc R . .
C8 C 1.2382(3) 0.1697(3) 0.3941(2) 0.1011(11) Uani 1 1 d . . .
H8 H 1.3325 0.1818 0.4189 0.121 Uiso 1 1 calc R . .
C9 C 1.1637(3) 0.2532(3) 0.3465(2) 0.0856(8) Uani 1 1 d . . .
H9 H 1.2077 0.3214 0.3378 0.103 Uiso 1 1 calc R . .
C10 C 1.0202(2) 0.2363(2) 0.31042(18) 0.0641(6) Uani 1 1 d . . .
H10 H 0.9678 0.2929 0.2784 0.077 Uiso 1 1 calc R . .
C11 C 0.8103(2) 0.13814(18) 0.06699(16) 0.0580(6) Uani 1 1 d . . .
H11A H 0.8926 0.1039 0.1025 0.070 Uiso 1 1 calc R . .
H11B H 0.8469 0.1851 0.0128 0.070 Uiso 1 1 calc R . .
C12 C 0.7130(2) 0.04845(17) 0.01807(17) 0.0584(6) Uani 1 1 d . . .
H12A H 0.6780 0.0013 0.0727 0.070 Uiso 1 1 calc R . .
H12B H 0.6294 0.0833 -0.0153 0.070 Uiso 1 1 calc R . .
C13 C 0.7882(3) -0.0221(2) -0.0608(2) 0.0785(7) Uani 1 1 d . . .
H13A H 0.8256 0.0250 -0.1146 0.094 Uiso 1 1 calc R . .
H13B H 0.8700 -0.0590 -0.0271 0.094 Uiso 1 1 calc R . .
C14 C 0.6893(3) -0.1075(2) -0.1102(2) 0.0929(9) Uani 1 1 d . . .
H14A H 0.6497 -0.1532 -0.0572 0.139 Uiso 1 1 calc R . .
H14B H 0.7435 -0.1523 -0.1566 0.139 Uiso 1 1 calc R . .
H14C H 0.6120 -0.0714 -0.1480 0.139 Uiso 1 1 calc R . .

loop_
_atom_site_aniso_label
_atom_site_aniso_U_11
_atom_site_aniso_U_22
_atom_site_aniso_U_33
_atom_site_aniso_U_23
_atom_site_aniso_U_13
_atom_site_aniso_U_12
Cl1 0.0899(5) 0.0829(4) 0.0708(4) -0.0129(3) -0.0194(3) 0.0445(3)
N1 0.0555(11) 0.0653(11) 0.0392(10) -0.0074(8) -0.0015(8) 0.0089(9)
N2 0.0545(11) 0.0640(11) 0.0315(9) 0.0012(8) -0.0024(8) 0.0003(9)
O1 0.0924(12) 0.0732(10) 0.0302(8) 0.0002(7) -0.0043(7) 0.0188(8)
O2 0.0481(9) 0.0583(9) 0.0677(10) 0.0172(7) -0.0132(7) -0.0021(7)
C1 0.0491(12) 0.0542(11) 0.0406(11) -0.0080(9) -0.0058(9) 0.0093(9)
C2 0.0513(12) 0.0526(11) 0.0334(11) -0.0046(9) -0.0044(9) 0.0023(9)
C3 0.0425(11) 0.0527(11) 0.0405(11) -0.0007(9) -0.0002(8) 0.0037(9)
C4 0.0388(11) 0.0479(10) 0.0462(12) 0.0029(9) -0.0081(9) -0.0013(9)
C5 0.0409(12) 0.0727(13) 0.0388(11) 0.0005(10) -0.0069(9) 0.0079(10)
C6 0.0687(16) 0.0922(18) 0.0606(15) 0.0093(13) -0.0115(12) 0.0200(13)
C7 0.0681(19) 0.144(3) 0.079(2) 0.0066(19) -0.0213(15) 0.0343(19)
C8 0.0540(18) 0.167(3) 0.081(2) -0.022(2) -0.0207(15) 0.013(2)
C9 0.0603(17) 0.116(2) 0.0802(19) -0.0204(16) -0.0018(14) -0.0204(16)
C10 0.0520(14) 0.0781(15) 0.0620(14) -0.0075(12) -0.0037(11) -0.0034(12)
C11 0.0529(13) 0.0702(14) 0.0511(13) 0.0001(11) 0.0076(10) 0.0143(11)
C12 0.0593(14) 0.0616(13) 0.0544(13) -0.0063(10) 0.0057(10) 0.0113(11)
C13 0.0737(17) 0.0832(16) 0.0795(18) -0.0175(14) 0.0164(13) 0.0158(14)
C14 0.106(2) 0.0841(18) 0.089(2) -0.0325(15) 0.0106(17) 0.0031(16)

loop_
_atom_type_symbol
_atom_type_description
_atom_type_scat_dispersion_real
_atom_type_scat_dispersion_imag
_atom_type_scat_source
C C 0.0033 0.0016 'International Tables Vol C Tables 4.2.6.8 and 6.1.1.4'
H H 0.0000 0.0000 'International Tables Vol C Tables 4.2.6.8 and 6.1.1.4'
N N 0.0061 0.0033 'International Tables Vol C Tables 4.2.6.8 and 6.1.1.4'
O O 0.0106 0.0060 'International Tables Vol C Tables 4.2.6.8 and 6.1.1.4'
Cl Cl 0.1484 0.1585 'International Tables Vol C Tables 4.2.6.8 and 6.1.1.4'

loop_
_geom_angle_atom_site_label_1
_geom_angle_atom_site_label_2
_geom_angle_atom_site_label_3
_geom_angle
_geom_angle_site_symmetry_1
_geom_angle_site_symmetry_3
_geom_angle_publ_flag
C1 N1 N2 115.59(16) . . ?
N1 N2 C4 122.93(16) . . ?
N1 N2 H2 112.4 . . ?
C4 N2 H2 124.3 . . ?
C4 O2 C5 118.45(15) . . ?
N1 C1 C2 126.97(17) . . ?
N1 C1 Cl1 115.18(15) . . ?
C2 C1 Cl1 117.84(14) . . ?
O1 C2 C3 124.60(18) . . ?
O1 C2 C1 121.27(17) . . ?
C3 C2 C1 114.13(16) . . ?
C4 C3 C2 116.59(17) . . ?
C4 C3 C11 123.07(17) . . ?
C2 C3 C11 120.18(17) . . ?
N2 C4 C3 123.75(17) . . ?
N2 C4 O2 113.56(16) . . ?
C3 C4 O2 122.59(18) . . ?
C10 C5 C6 122.1(2) . . ?
C10 C5 O2 123.51(18) . . ?
C6 C5 O2 114.39(19) . . ?
C5 C6 C7 118.5(3) . . ?
C5 C6 H6 120.7 . . ?
C7 C6 H6 120.7 . . ?
C8 C7 C6 120.2(3) . . ?
C8 C7 H7 119.9 . . ?
C6 C7 H7 119.9 . . ?
C9 C8 C7 120.9(3) . . ?
C9 C8 H8 119.6 . . ?
C7 C8 H8 119.6 . . ?
C8 C9 C10 120.0(3) . . ?
C8 C9 H9 120.0 . . ?
C10 C9 H9 120.0 . . ?
C5 C10 C9 118.3(2) . . ?
C5 C10 H10 120.9 . . ?
C9 C10 H10 120.9 . . ?
C3 C11 C12 111.30(17) . . ?
C3 C11 H11A 109.4 . . ?
C12 C11 H11A 109.4 . . ?
C3 C11 H11B 109.4 . . ?
C12 C11 H11B 109.4 . . ?
H11A C11 H11B 108.0 . . ?
C13 C12 C11 113.87(18) . . ?
C13 C12 H12A 108.8 . . ?
C11 C12 H12A 108.8 . . ?
C13 C12 H12B 108.8 . . ?
C11 C12 H12B 108.8 . . ?
H12A C12 H12B 107.7 . . ?
C14 C13 C12 113.0(2) . . ?
C14 C13 H13A 109.0 . . ?
C12 C13 H13A 109.0 . . ?
C14 C13 H13B 109.0 . . ?
C12 C13 H13B 109.0 . . ?
H13A C13 H13B 107.8 . . ?
C13 C14 H14A 109.5 . . ?
C13 C14 H14B 109.5 . . ?
H14A C14 H14B 109.5 . . ?
C13 C14 H14C 109.5 . . ?
H14A C14 H14C 109.5 . . ?
H14B C14 H14C 109.5 . . ?

loop_
_geom_bond_atom_site_label_1
_geom_bond_atom_site_label_2
_geom_bond_distance
_geom_bond_site_symmetry_2
_geom_bond_publ_flag
Cl1 C1 1.7176(19) . ?
N1 C1 1.294(2) . ?
N1 N2 1.346(2) . ?
N2 C4 1.346(2) . ?
N2 H2 0.9859 . ?
O1 C2 1.250(2) . ?
O2 C4 1.369(2) . ?
O2 C5 1.401(2) . ?
C1 C2 1.458(3) . ?
C2 C3 1.429(2) . ?
C3 C4 1.361(3) . ?
C3 C11 1.506(3) . ?
C5 C10 1.364(3) . ?
C5 C6 1.380(3) . ?
C6 C7 1.386(3) . ?
C6 H6 0.9300 . ?
C7 C8 1.367(4) . ?
C7 H7 0.9300 . ?
C8 C9 1.362(4) . ?
C8 H8 0.9300 . ?
C9 C10 1.406(3) . ?
C9 H9 0.9300 . ?
C10 H10 0.9300 . ?
C11 C12 1.536(3) . ?
C11 H11A 0.9700 . ?
C11 H11B 0.9700 . ?
C12 C13 1.513(3) . ?
C12 H12A 0.9700 . ?
C12 H12B 0.9700 . ?
C13 C14 1.511(3) . ?
C13 H13A 0.9700 . ?
C13 H13B 0.9700 . ?
C14 H14A 0.9600 . ?
C14 H14B 0.9600 . ?
C14 H14C 0.9600 . ?

loop_
_cod_related_entry_id
_cod_related_entry_database
_cod_related_entry_code
1 ChemSpider 21141050
